data_4109874
loop_
_publ_author_name
'Kei Uchiyama'
'Selvarajan Nagendran'
'Shintaro Ishida'
'Takeaki Iwamoto'
'Mitsuo Kira'

_publ_section_title
;
 Thermal and Photochemical Cleavage of SiSi Double Bond in
 Tetrasila-1,3-diene
;
_journal_name_full 'Journal of the American Chemical Society'
_journal_page_first 10638
_journal_page_last 10639
_journal_paper_doi 10.1021/ja0741473
_journal_volume 129
_journal_year 2007
_chemical_formula_sum 'C22 H58 Si9'
_chemical_formula_weight 575.49
_chemical_name_systematic
; 
 ? 
;
_space_group_IT_number 14
_symmetry_space_group_name_Hall '-P 2ybc'
_symmetry_space_group_name_H-M 'P 1 21/c 1'
_atom_sites_solution_hydrogens geom
_atom_sites_solution_primary direct
_atom_sites_solution_secondary difmap
_audit_creation_method SHELXL-97
_cell_angle_alpha 90.00
_cell_angle_beta 91.207(2)
_cell_angle_gamma 90.00
_cell_formula_units_Z 4
_cell_length_a 17.045(3)
_cell_length_b 16.461(3)
_cell_length_c 12.918(2)
_cell_measurement_temperature 173(2)
_cell_volume 3623.7(11)
_computing_structure_refinement 'SHELXL-97 (Sheldrick, 1997)'
_computing_structure_solution 'SHELXS-97 (Sheldrick, 1990)'
_diffrn_ambient_temperature 173(2)
_diffrn_measured_fraction_theta_full 1.000
_diffrn_measured_fraction_theta_max 1.000
_diffrn_radiation_monochromator graphite
_diffrn_radiation_source 'fine-focus sealed tube'
_diffrn_radiation_type MoK\a
_diffrn_radiation_wavelength 0.71073
_diffrn_reflns_av_R_equivalents 0.0190
_diffrn_reflns_av_sigmaI/netI 0.0131
_diffrn_reflns_limit_h_max 21
_diffrn_reflns_limit_h_min -21
_diffrn_reflns_limit_k_max 20
_diffrn_reflns_limit_k_min -20
_diffrn_reflns_limit_l_max 16
_diffrn_reflns_limit_l_min -16
_diffrn_reflns_number 38188
_diffrn_reflns_theta_full 26.50
_diffrn_reflns_theta_max 26.50
_diffrn_reflns_theta_min 1.72
_exptl_absorpt_coefficient_mu 0.340
_exptl_absorpt_correction_T_max 0.9508
_exptl_absorpt_correction_T_min 0.8484
_exptl_absorpt_correction_type multi-scan
_exptl_absorpt_process_details 'Jacobson, 1998'
_exptl_crystal_colour plate
_exptl_crystal_density_diffrn 1.055
_exptl_crystal_description yellow
_exptl_crystal_F_000 1264
_exptl_crystal_size_max 0.50
_exptl_crystal_size_mid 0.50
_exptl_crystal_size_min 0.15
_refine_diff_density_max 0.348
_refine_diff_density_min -0.261
_refine_diff_density_rms 0.040
_refine_ls_extinction_method none
_refine_ls_goodness_of_fit_ref 1.052
_refine_ls_hydrogen_treatment constr
_refine_ls_matrix_type full
_refine_ls_number_parameters 298
_refine_ls_number_reflns 7520
_refine_ls_number_restraints 0
_refine_ls_restrained_S_all 1.052
_refine_ls_R_factor_all 0.0253
_refine_ls_R_factor_gt 0.0225
_refine_ls_shift/su_max 0.002
_refine_ls_shift/su_mean 0.000
_refine_ls_structure_factor_coef Fsqd
_refine_ls_weighting_details 'calc w=1/[\s^2^(Fo^2^)+(0.0329P)^2^+1.3638P] where P=(Fo^2^+2Fc^2^)/3'
_refine_ls_weighting_scheme calc
_refine_ls_wR_factor_gt 0.0623
_refine_ls_wR_factor_ref 0.0654
_reflns_number_gt 6916
_reflns_number_total 7520
_reflns_threshold_expression >2sigma(I)
_cod_data_source_file ja0741473si20070726_060437.cif
_cod_data_source_block uchi02
_cod_database_code 4109874

loop_
_symmetry_equiv_pos_as_xyz
'x, y, z'
'-x, y+1/2, -z+1/2'
'-x, -y, -z'
'x, -y-1/2, z-1/2'

loop_
_atom_site_label
_atom_site_type_symbol
_atom_site_fract_x
_atom_site_fract_y
_atom_site_fract_z
_atom_site_U_iso_or_equiv
_atom_site_adp_type
_atom_site_occupancy
_atom_site_symmetry_multiplicity
_atom_site_calc_flag
_atom_site_refinement_flags
Si1 Si 0.169246(18) 0.61178(2) 0.71849(3) 0.02087(8) Uani 1 1 d .
Si2 Si 0.218543(19) 0.53212(2) 0.83381(2) 0.02041(8) Uani 1 1 d .
Si3 Si 0.282425(17) 0.542375(18) 0.67922(2) 0.01433(7) Uani 1 1 d .
Si4 Si 0.06198(2) 0.69920(2) 0.69827(3) 0.02310(8) Uani 1 1 d .
Si5 Si 0.18981(2) 0.47567(2) 0.99484(3) 0.02399(8) Uani 1 1 d .
Si6 Si 0.461486(18) 0.56581(2) 0.75881(2) 0.01855(7) Uani 1 1 d .
Si7 Si 0.374181(19) 0.706757(19) 0.64180(2) 0.01902(7) Uani 1 1 d .
Si8 Si 0.217491(18) 0.46906(2) 0.46448(3) 0.01964(8) Uani 1 1 d .
Si9 Si 0.277502(19) 0.353473(19) 0.64172(3) 0.01986(7) Uani 1 1 d .
C1 C 0.03507(10) 0.71623(10) 0.55951(12) 0.0433(4) Uani 1 1 d .
H1 H -0.0111 0.7516 0.5546 0.065 Uiso 1 1 calc R
H2 H 0.0231 0.6640 0.5264 0.065 Uiso 1 1 calc R
H3 H 0.0791 0.7420 0.5246 0.065 Uiso 1 1 calc R
C2 C 0.08658(12) 0.79780(9) 0.76175(12) 0.0468(4) Uani 1 1 d .
H4 H 0.1321 0.8219 0.7285 0.070 Uiso 1 1 calc R
H5 H 0.0988 0.7886 0.8353 0.070 Uiso 1 1 calc R
H6 H 0.0417 0.8348 0.7549 0.070 Uiso 1 1 calc R
C3 C -0.01912(9) 0.64852(11) 0.76877(15) 0.0481(4) Uani 1 1 d .
H7 H -0.0661 0.6829 0.7655 0.072 Uiso 1 1 calc R
H8 H -0.0031 0.6403 0.8413 0.072 Uiso 1 1 calc R
H9 H -0.0308 0.5959 0.7365 0.072 Uiso 1 1 calc R
C4 C 0.11489(11) 0.54352(10) 1.05297(13) 0.0472(4) Uani 1 1 d .
H10 H 0.0687 0.5467 1.0066 0.071 Uiso 1 1 calc R
H11 H 0.1371 0.5980 1.0628 0.071 Uiso 1 1 calc R
H12 H 0.0995 0.5215 1.1200 0.071 Uiso 1 1 calc R
C5 C 0.27913(10) 0.46927(11) 1.08045(12) 0.0445(4) Uani 1 1 d .
H13 H 0.2653 0.4446 1.1467 0.067 Uiso 1 1 calc R
H14 H 0.3001 0.5240 1.0927 0.067 Uiso 1 1 calc R
H15 H 0.3189 0.4359 1.0470 0.067 Uiso 1 1 calc R
C6 C 0.14633(10) 0.37276(9) 0.97309(12) 0.0389(3) Uani 1 1 d .
H16 H 0.1840 0.3383 0.9373 0.058 Uiso 1 1 calc R
H17 H 0.0982 0.3777 0.9307 0.058 Uiso 1 1 calc R
H18 H 0.1340 0.3482 1.0399 0.058 Uiso 1 1 calc R
C7 C 0.38264(6) 0.59170(7) 0.65702(8) 0.0153(2) Uani 1 1 d .
C8 C 0.40419(6) 0.55461(7) 0.54935(8) 0.0169(2) Uani 1 1 d .
H19 H 0.3801 0.5878 0.4932 0.020 Uiso 1 1 calc R
H20 H 0.4618 0.5560 0.5415 0.020 Uiso 1 1 calc R
C9 C 0.37502(6) 0.46621(7) 0.53960(9) 0.0171(2) Uani 1 1 d .
H21 H 0.4102 0.4302 0.5807 0.021 Uiso 1 1 calc R
H22 H 0.3771 0.4490 0.4663 0.021 Uiso 1 1 calc R
C10 C 0.28859(6) 0.45702(7) 0.57866(9) 0.0159(2) Uani 1 1 d .
C11 C 0.51363(7) 0.46729(8) 0.73451(10) 0.0272(3) Uani 1 1 d .
H23 H 0.5563 0.4604 0.7858 0.041 Uiso 1 1 calc R
H24 H 0.5353 0.4679 0.6649 0.041 Uiso 1 1 calc R
H25 H 0.4765 0.4221 0.7402 0.041 Uiso 1 1 calc R
C12 C 0.42286(8) 0.56118(9) 0.89327(9) 0.0291(3) Uani 1 1 d .
H26 H 0.4668 0.5622 0.9434 0.044 Uiso 1 1 calc R
H27 H 0.3929 0.5109 0.9018 0.044 Uiso 1 1 calc R
H28 H 0.3886 0.6080 0.9050 0.044 Uiso 1 1 calc R
C13 C 0.54557(8) 0.63975(9) 0.76137(12) 0.0338(3) Uani 1 1 d .
H29 H 0.5262 0.6940 0.7786 0.051 Uiso 1 1 calc R
H30 H 0.5697 0.6411 0.6932 0.051 Uiso 1 1 calc R
H31 H 0.5847 0.6227 0.8136 0.051 Uiso 1 1 calc R
C14 C 0.36176(9) 0.75866(8) 0.76917(10) 0.0316(3) Uani 1 1 d .
H32 H 0.3572 0.8174 0.7582 0.047 Uiso 1 1 calc R
H33 H 0.4074 0.7473 0.8143 0.047 Uiso 1 1 calc R
H34 H 0.3142 0.7385 0.8018 0.047 Uiso 1 1 calc R
C15 C 0.46168(8) 0.74877(8) 0.57337(11) 0.0295(3) Uani 1 1 d .
H35 H 0.4533 0.8066 0.5588 0.044 Uiso 1 1 calc R
H36 H 0.4686 0.7194 0.5082 0.044 Uiso 1 1 calc R
H37 H 0.5087 0.7422 0.6175 0.044 Uiso 1 1 calc R
C16 C 0.28977(8) 0.74097(8) 0.55636(10) 0.0279(3) Uani 1 1 d .
H38 H 0.2402 0.7251 0.5877 0.042 Uiso 1 1 calc R
H39 H 0.2937 0.7155 0.4881 0.042 Uiso 1 1 calc R
H40 H 0.2914 0.8002 0.5488 0.042 Uiso 1 1 calc R
C17 C 0.24510(9) 0.55515(9) 0.37813(11) 0.0366(3) Uani 1 1 d .
H41 H 0.2089 0.5571 0.3183 0.055 Uiso 1 1 calc R
H42 H 0.2987 0.5471 0.3543 0.055 Uiso 1 1 calc R
H43 H 0.2422 0.6064 0.4166 0.055 Uiso 1 1 calc R
C18 C 0.21905(8) 0.37781(8) 0.37687(10) 0.0277(3) Uani 1 1 d .
H44 H 0.1959 0.3312 0.4122 0.042 Uiso 1 1 calc R
H45 H 0.2734 0.3652 0.3594 0.042 Uiso 1 1 calc R
H46 H 0.1887 0.3895 0.3133 0.042 Uiso 1 1 calc R
C19 C 0.11280(7) 0.48609(10) 0.50020(12) 0.0349(3) Uani 1 1 d .
H47 H 0.1074 0.5402 0.5310 0.052 Uiso 1 1 calc R
H48 H 0.0971 0.4448 0.5503 0.052 Uiso 1 1 calc R
H49 H 0.0791 0.4822 0.4380 0.052 Uiso 1 1 calc R
C20 C 0.32409(9) 0.27239(8) 0.56132(11) 0.0317(3) Uani 1 1 d .
H50 H 0.3797 0.2851 0.5525 0.047 Uiso 1 1 calc R
H51 H 0.2976 0.2699 0.4933 0.047 Uiso 1 1 calc R
H52 H 0.3193 0.2198 0.5962 0.047 Uiso 1 1 calc R
C21 C 0.17244(8) 0.32564(9) 0.66286(12) 0.0334(3) Uani 1 1 d .
H53 H 0.1454 0.3187 0.5958 0.050 Uiso 1 1 calc R
H54 H 0.1469 0.3689 0.7019 0.050 Uiso 1 1 calc R
H55 H 0.1701 0.2747 0.7020 0.050 Uiso 1 1 calc R
C22 C 0.32843(8) 0.34344(8) 0.77157(10) 0.0274(3) Uani 1 1 d .
H56 H 0.3175 0.2897 0.8006 0.041 Uiso 1 1 calc R
H57 H 0.3092 0.3856 0.8183 0.041 Uiso 1 1 calc R
H58 H 0.3851 0.3498 0.7635 0.041 Uiso 1 1 calc R

loop_
_atom_site_aniso_label
_atom_site_aniso_U_11
_atom_site_aniso_U_22
_atom_site_aniso_U_33
_atom_site_aniso_U_23
_atom_site_aniso_U_13
_atom_site_aniso_U_12
Si1 0.01693(15) 0.02515(17) 0.02068(16) 0.00392(13) 0.00436(12) 0.00617(12)
Si2 0.02056(16) 0.02363(17) 0.01721(16) 0.00423(12) 0.00472(12) 0.00328(12)
Si3 0.01283(14) 0.01512(14) 0.01511(14) 0.00078(11) 0.00186(11) 0.00082(11)
Si4 0.02139(16) 0.02326(17) 0.02465(17) -0.00085(13) 0.00041(13) 0.00798(13)
Si5 0.02954(18) 0.02378(17) 0.01891(16) 0.00452(13) 0.00691(13) 0.00128(14)
Si6 0.01603(15) 0.02052(16) 0.01899(15) -0.00047(12) -0.00238(12) -0.00116(12)
Si7 0.02262(16) 0.01533(15) 0.01924(15) 0.00062(11) 0.00341(12) -0.00071(12)
Si8 0.01615(15) 0.02023(16) 0.02236(16) -0.00169(12) -0.00374(12) 0.00007(12)
Si9 0.01983(16) 0.01502(15) 0.02479(17) 0.00088(12) 0.00179(12) -0.00092(12)
C1 0.0558(10) 0.0398(8) 0.0335(8) -0.0015(6) -0.0163(7) 0.0184(7)
C2 0.0780(12) 0.0266(7) 0.0355(8) -0.0053(6) -0.0030(8) 0.0088(8)
C3 0.0211(7) 0.0589(11) 0.0647(11) 0.0064(9) 0.0124(7) 0.0083(7)
C4 0.0618(11) 0.0389(8) 0.0421(9) 0.0039(7) 0.0307(8) 0.0113(8)
C5 0.0497(9) 0.0581(10) 0.0254(7) 0.0158(7) -0.0050(6) -0.0050(8)
C6 0.0471(9) 0.0292(7) 0.0409(8) 0.0058(6) 0.0134(7) -0.0066(6)
C7 0.0141(5) 0.0160(5) 0.0158(5) -0.0008(4) 0.0017(4) -0.0005(4)
C8 0.0149(5) 0.0192(5) 0.0166(5) -0.0013(4) 0.0027(4) -0.0008(4)
C9 0.0147(5) 0.0185(5) 0.0183(5) -0.0031(4) 0.0016(4) 0.0005(4)
C10 0.0136(5) 0.0158(5) 0.0183(5) -0.0008(4) 0.0009(4) -0.0006(4)
C11 0.0222(6) 0.0280(6) 0.0311(7) 0.0003(5) -0.0050(5) 0.0057(5)
C12 0.0295(7) 0.0385(7) 0.0192(6) -0.0009(5) -0.0040(5) 0.0019(6)
C13 0.0241(6) 0.0329(7) 0.0440(8) 0.0033(6) -0.0107(6) -0.0078(5)
C14 0.0459(8) 0.0210(6) 0.0279(7) -0.0056(5) 0.0053(6) 0.0008(6)
C15 0.0289(7) 0.0281(7) 0.0316(7) 0.0067(5) 0.0030(5) -0.0083(5)
C16 0.0289(6) 0.0244(6) 0.0307(7) 0.0094(5) 0.0037(5) 0.0043(5)
C17 0.0411(8) 0.0328(7) 0.0351(7) 0.0110(6) -0.0184(6) -0.0074(6)
C18 0.0277(6) 0.0303(7) 0.0250(6) -0.0059(5) -0.0045(5) 0.0012(5)
C19 0.0194(6) 0.0450(8) 0.0400(8) -0.0136(6) -0.0066(5) 0.0052(6)
C20 0.0395(8) 0.0205(6) 0.0349(7) -0.0035(5) 0.0001(6) 0.0066(6)
C21 0.0275(7) 0.0291(7) 0.0436(8) 0.0049(6) 0.0040(6) -0.0094(5)
C22 0.0322(7) 0.0226(6) 0.0275(6) 0.0067(5) 0.0007(5) 0.0026(5)

loop_
_atom_type_symbol
_atom_type_description
_atom_type_scat_dispersion_real
_atom_type_scat_dispersion_imag
_atom_type_scat_source
C C 0.0033 0.0016 'International Tables Vol C Tables 4.2.6.8 and 6.1.1.4'
H H 0.0000 0.0000 'International Tables Vol C Tables 4.2.6.8 and 6.1.1.4'
Si Si 0.0817 0.0704 'International Tables Vol C Tables 4.2.6.8 and 6.1.1.4'

loop_
_geom_angle_atom_site_label_1
_geom_angle_atom_site_label_2
_geom_angle_atom_site_label_3
_geom_angle
Si2 Si1 Si3 62.127(16)
Si2 Si1 Si4 138.49(2)
Si3 Si1 Si4 159.379(19)
Si1 Si2 Si3 62.454(16)
Si1 Si2 Si5 140.79(2)
Si3 Si2 Si5 155.87(2)
C10 Si3 C7 98.46(5)
C10 Si3 Si2 124.60(4)
C7 Si3 Si2 126.87(4)
C10 Si3 Si1 124.72(4)
C7 Si3 Si1 125.06(4)
Si2 Si3 Si1 55.419(14)
C1 Si4 C2 109.96(7)
C1 Si4 C3 111.52(9)
C2 Si4 C3 109.67(9)
C1 Si4 Si1 112.12(5)
C2 Si4 Si1 108.60(6)
C3 Si4 Si1 104.82(6)
C5 Si5 C4 110.61(9)
C5 Si5 C6 110.74(8)
C4 Si5 C6 109.31(8)
C5 Si5 Si2 111.47(5)
C4 Si5 Si2 106.14(5)
C6 Si5 Si2 108.44(5)
C12 Si6 C11 107.26(6)
C12 Si6 C13 107.04(7)
C11 Si6 C13 101.45(6)
C12 Si6 C7 113.08(5)
C11 Si6 C7 113.98(5)
C13 Si6 C7 113.14(6)
C14 Si7 C16 106.27(6)
C14 Si7 C15 110.55(6)
C16 Si7 C15 102.62(6)
C14 Si7 C7 111.86(6)
C16 Si7 C7 114.37(5)
C15 Si7 C7 110.74(6)
C17 Si8 C19 106.65(7)
C17 Si8 C18 103.85(7)
C19 Si8 C18 107.05(6)
C17 Si8 C10 112.20(6)
C19 Si8 C10 114.82(6)
C18 Si8 C10 111.53(5)
C21 Si9 C20 108.87(7)
C21 Si9 C22 105.86(6)
C20 Si9 C22 103.79(6)
C21 Si9 C10 112.69(6)
C20 Si9 C10 110.70(6)
C22 Si9 C10 114.40(5)
Si4 C1 H1 109.5
Si4 C1 H2 109.5
H1 C1 H2 109.5
Si4 C1 H3 109.5
H1 C1 H3 109.5
H2 C1 H3 109.5
Si4 C2 H4 109.5
Si4 C2 H5 109.5
H4 C2 H5 109.5
Si4 C2 H6 109.5
H4 C2 H6 109.5
H5 C2 H6 109.5
Si4 C3 H7 109.5
Si4 C3 H8 109.5
H7 C3 H8 109.5
Si4 C3 H9 109.5
H7 C3 H9 109.5
H8 C3 H9 109.5
Si5 C4 H10 109.5
Si5 C4 H11 109.5
H10 C4 H11 109.5
Si5 C4 H12 109.5
H10 C4 H12 109.5
H11 C4 H12 109.5
Si5 C5 H13 109.5
Si5 C5 H14 109.5
H13 C5 H14 109.5
Si5 C5 H15 109.5
H13 C5 H15 109.5
H14 C5 H15 109.5
Si5 C6 H16 109.5
Si5 C6 H17 109.5
H16 C6 H17 109.5
Si5 C6 H18 109.5
H16 C6 H18 109.5
H17 C6 H18 109.5
C8 C7 Si6 110.44(7)
C8 C7 Si7 108.25(7)
Si6 C7 Si7 110.06(5)
C8 C7 Si3 101.16(7)
Si6 C7 Si3 114.76(6)
Si7 C7 Si3 111.70(5)
C9 C8 C7 111.00(9)
C9 C8 H19 109.4
C7 C8 H19 109.4
C9 C8 H20 109.4
C7 C8 H20 109.4
H19 C8 H20 108.0
C8 C9 C10 111.51(9)
C8 C9 H21 109.3
C10 C9 H21 109.3
C8 C9 H22 109.3
C10 C9 H22 109.3
H21 C9 H22 108.0
C9 C10 Si8 109.10(7)
C9 C10 Si9 109.01(7)
Si8 C10 Si9 111.03(5)
C9 C10 Si3 102.22(7)
Si8 C10 Si3 113.97(6)
Si9 C10 Si3 111.06(6)
Si6 C11 H23 109.5
Si6 C11 H24 109.5
H23 C11 H24 109.5
Si6 C11 H25 109.5
H23 C11 H25 109.5
H24 C11 H25 109.5
Si6 C12 H26 109.5
Si6 C12 H27 109.5
H26 C12 H27 109.5
Si6 C12 H28 109.5
H26 C12 H28 109.5
H27 C12 H28 109.5
Si6 C13 H29 109.5
Si6 C13 H30 109.5
H29 C13 H30 109.5
Si6 C13 H31 109.5
H29 C13 H31 109.5
H30 C13 H31 109.5
Si7 C14 H32 109.5
Si7 C14 H33 109.5
H32 C14 H33 109.5
Si7 C14 H34 109.5
H32 C14 H34 109.5
H33 C14 H34 109.5
Si7 C15 H35 109.5
Si7 C15 H36 109.5
H35 C15 H36 109.5
Si7 C15 H37 109.5
H35 C15 H37 109.5
H36 C15 H37 109.5
Si7 C16 H38 109.5
Si7 C16 H39 109.5
H38 C16 H39 109.5
Si7 C16 H40 109.5
H38 C16 H40 109.5
H39 C16 H40 109.5
Si8 C17 H41 109.5
Si8 C17 H42 109.5
H41 C17 H42 109.5
Si8 C17 H43 109.5
H41 C17 H43 109.5
H42 C17 H43 109.5
Si8 C18 H44 109.5
Si8 C18 H45 109.5
H44 C18 H45 109.5
Si8 C18 H46 109.5
H44 C18 H46 109.5
H45 C18 H46 109.5
Si8 C19 H47 109.5
Si8 C19 H48 109.5
H47 C19 H48 109.5
Si8 C19 H49 109.5
H47 C19 H49 109.5
H48 C19 H49 109.5
Si9 C20 H50 109.5
Si9 C20 H51 109.5
H50 C20 H51 109.5
Si9 C20 H52 109.5
H50 C20 H52 109.5
H51 C20 H52 109.5
Si9 C21 H53 109.5
Si9 C21 H54 109.5
H53 C21 H54 109.5
Si9 C21 H55 109.5
H53 C21 H55 109.5
H54 C21 H55 109.5
Si9 C22 H56 109.5
Si9 C22 H57 109.5
H56 C22 H57 109.5
Si9 C22 H58 109.5
H56 C22 H58 109.5
H57 C22 H58 109.5

loop_
_geom_bond_atom_site_label_1
_geom_bond_atom_site_label_2
_geom_bond_distance
Si1 Si2 2.1429(5)
Si1 Si3 2.3077(5)
Si1 Si4 2.3370(5)
Si2 Si3 2.3008(5)
Si2 Si5 2.3395(5)
Si3 C10 1.9179(11)
Si3 C7 1.9184(11)
Si4 C1 1.8620(15)
Si4 C2 1.8623(16)
Si4 C3 1.8679(16)
Si5 C5 1.8658(16)
Si5 C4 1.8661(15)
Si5 C6 1.8678(15)
Si6 C12 1.8720(13)
Si6 C11 1.8790(13)
Si6 C13 1.8801(13)
Si6 C7 1.9085(11)
Si7 C14 1.8699(13)
Si7 C16 1.8811(13)
Si7 C15 1.8814(13)
Si7 C7 1.9092(12)
Si8 C17 1.8699(14)
Si8 C19 1.8736(14)
Si8 C18 1.8813(13)
Si8 C10 1.8995(12)
Si9 C21 1.8741(14)
Si9 C20 1.8777(14)
Si9 C22 1.8797(13)
Si9 C10 1.9004(12)
C1 H1 0.9800
C1 H2 0.9800
C1 H3 0.9800
C2 H4 0.9800
C2 H5 0.9800
C2 H6 0.9800
C3 H7 0.9800
C3 H8 0.9800
C3 H9 0.9800
C4 H10 0.9800
C4 H11 0.9800
C4 H12 0.9800
C5 H13 0.9800
C5 H14 0.9800
C5 H15 0.9800
C6 H16 0.9800
C6 H17 0.9800
C6 H18 0.9800
C7 C8 1.5696(15)
C8 C9 1.5421(15)
C8 H19 0.9900
C8 H20 0.9900
C9 C10 1.5744(15)
C9 H21 0.9900
C9 H22 0.9900
C11 H23 0.9800
C11 H24 0.9800
C11 H25 0.9800
C12 H26 0.9800
C12 H27 0.9800
C12 H28 0.9800
C13 H29 0.9800
C13 H30 0.9800
C13 H31 0.9800
C14 H32 0.9800
C14 H33 0.9800
C14 H34 0.9800
C15 H35 0.9800
C15 H36 0.9800
C15 H37 0.9800
C16 H38 0.9800
C16 H39 0.9800
C16 H40 0.9800
C17 H41 0.9800
C17 H42 0.9800
C17 H43 0.9800
C18 H44 0.9800
C18 H45 0.9800
C18 H46 0.9800
C19 H47 0.9800
C19 H48 0.9800
C19 H49 0.9800
C20 H50 0.9800
C20 H51 0.9800
C20 H52 0.9800
C21 H53 0.9800
C21 H54 0.9800
C21 H55 0.9800
C22 H56 0.9800
C22 H57 0.9800
C22 H58 0.9800

loop_
_geom_torsion_atom_site_label_1
_geom_torsion_atom_site_label_2
_geom_torsion_atom_site_label_3
_geom_torsion_atom_site_label_4
_geom_torsion
Si4 Si1 Si2 Si3 -179.91(3)
Si3 Si1 Si2 Si5 -171.46(3)
Si4 Si1 Si2 Si5 8.63(5)
Si1 Si2 Si3 C10 -111.40(5)
Si5 Si2 Si3 C10 55.32(7)
Si1 Si2 Si3 C7 110.80(5)
Si5 Si2 Si3 C7 -82.48(7)
Si5 Si2 Si3 Si1 166.72(5)
Si2 Si1 Si3 C10 111.19(5)
Si4 Si1 Si3 C10 -68.98(8)
Si2 Si1 Si3 C7 -113.99(4)
Si4 Si1 Si3 C7 65.85(7)
Si4 Si1 Si3 Si2 179.84(6)
Si2 Si1 Si4 C1 -156.82(7)
Si3 Si1 Si4 C1 23.40(9)
Si2 Si1 Si4 C2 81.48(7)
Si3 Si1 Si4 C2 -98.30(8)
Si2 Si1 Si4 C3 -35.68(7)
Si3 Si1 Si4 C3 144.54(8)
Si1 Si2 Si5 C5 -142.41(7)
Si3 Si2 Si5 C5 56.39(8)
Si1 Si2 Si5 C4 -21.90(8)
Si3 Si2 Si5 C4 176.89(8)
Si1 Si2 Si5 C6 95.44(6)
Si3 Si2 Si5 C6 -65.77(8)
C12 Si6 C7 C8 -152.25(8)
C11 Si6 C7 C8 -29.39(9)
C13 Si6 C7 C8 85.85(9)
C12 Si6 C7 Si7 88.29(7)
C11 Si6 C7 Si7 -148.86(6)
C13 Si6 C7 Si7 -33.62(8)
C12 Si6 C7 Si3 -38.71(8)
C11 Si6 C7 Si3 84.15(7)
C13 Si6 C7 Si3 -160.62(7)
C14 Si7 C7 C8 -172.44(8)
C16 Si7 C7 C8 66.69(9)
C15 Si7 C7 C8 -48.64(9)
C14 Si7 C7 Si6 -51.65(8)
C16 Si7 C7 Si6 -172.52(6)
C15 Si7 C7 Si6 72.15(7)
C14 Si7 C7 Si3 77.04(7)
C16 Si7 C7 Si3 -43.83(8)
C15 Si7 C7 Si3 -159.16(6)
C10 Si3 C7 C8 16.42(7)
Si2 Si3 C7 C8 162.44(5)
Si1 Si3 C7 C8 -127.47(6)
C10 Si3 C7 Si6 -102.45(6)
Si2 Si3 C7 Si6 43.56(7)
Si1 Si3 C7 Si6 113.66(5)
C10 Si3 C7 Si7 131.39(6)
Si2 Si3 C7 Si7 -82.60(6)
Si1 Si3 C7 Si7 -12.50(7)
Si6 C7 C8 C9 86.17(9)
Si7 C7 C8 C9 -153.28(7)
Si3 C7 C8 C9 -35.77(10)
C7 C8 C9 C10 44.83(12)
C8 C9 C10 Si8 92.89(9)
C8 C9 C10 Si9 -145.72(8)
C8 C9 C10 Si3 -28.11(10)
C17 Si8 C10 C9 -43.33(10)
C19 Si8 C10 C9 -165.31(8)
C18 Si8 C10 C9 72.70(9)
C17 Si8 C10 Si9 -163.48(7)
C19 Si8 C10 Si9 74.54(8)
C18 Si8 C10 Si9 -47.45(8)
C17 Si8 C10 Si3 70.20(8)
C19 Si8 C10 Si3 -51.78(8)
C18 Si8 C10 Si3 -173.77(6)
C21 Si9 C10 C9 -166.43(8)
C20 Si9 C10 C9 -44.25(9)
C22 Si9 C10 C9 72.57(9)
C21 Si9 C10 Si8 -46.22(8)
C20 Si9 C10 Si8 75.96(7)
C22 Si9 C10 Si8 -167.22(6)
C21 Si9 C10 Si3 81.69(7)
C20 Si9 C10 Si3 -156.13(6)
C22 Si9 C10 Si3 -39.30(8)
C7 Si3 C10 C9 5.77(8)
Si2 Si3 C10 C9 -141.32(6)
Si1 Si3 C10 C9 149.83(5)
C7 Si3 C10 Si8 -111.80(6)
Si2 Si3 C10 Si8 101.11(6)
Si1 Si3 C10 Si8 32.26(7)
C7 Si3 C10 Si9 121.90(6)
Si2 Si3 C10 Si9 -25.19(7)
Si1 Si3 C10 Si9 -94.04(5)
